data_1513160
loop_
_publ_author_name
'Sun, Lang'
'Zhu, Yuanxun'
'Lu, Ping'
'Wang, Yanguang'

_publ_section_title
;
 Cu-Catalyzed 1,2-Dihydroisoquinolines Synthesis fromo-Ethynyl Benzacetals
 and Sulfonyl Azides
;
_journal_issue 22
_journal_name_full 'Organic Letters'
_journal_page_first 5894
_journal_paper_doi 10.1021/ol402996x
_journal_volume 15
_journal_year 2013
_chemical_formula_moiety '2(C6 H4 N O5 S), 2(C11 H12 N O), H2 O '
_chemical_formula_sum 'C34 H34 N4 O13 S2'
_chemical_formula_weight 770.77
_chemical_name_systematic
; 
 ? 
;
_space_group_IT_number 14
_symmetry_cell_setting monoclinic
_symmetry_space_group_name_Hall '-P 2yn'
_symmetry_space_group_name_H-M 'P 1 21/n 1'
_atom_sites_solution_hydrogens geom
_atom_sites_solution_primary direct
_atom_sites_solution_secondary difmap
_audit_creation_method SHELXL-97
_cell_angle_alpha 90.00
_cell_angle_beta 104.533(7)
_cell_angle_gamma 90.00
_cell_formula_units_Z 2
_cell_length_a 9.9318(7)
_cell_length_b 12.1574(9)
_cell_length_c 15.0926(10)
_cell_measurement_reflns_used 1938
_cell_measurement_temperature 293(2)
_cell_measurement_theta_max 29.4482
_cell_measurement_theta_min 3.2684
_cell_volume 1764.0(2)
_computing_cell_refinement 'CrysAlis PRO (Agilent Technologies, 2011)'
_computing_data_collection 'CrysAlis PRO'
_computing_data_reduction 'CrysAlis PRO'
_computing_molecular_graphics 'OLEX2 (Dolomanov et al., 2009)'
_computing_publication_material OLEX2
_computing_structure_refinement 'SHELXL-97 (Sheldrick, 2008)'
_computing_structure_solution 'SHELXS-97 (Sheldrick, 2008)'
_diffrn_ambient_temperature 293(2)
_diffrn_detector_area_resol_mean 10.3592
_diffrn_measured_fraction_theta_full 0.998
_diffrn_measured_fraction_theta_max 0.998
_diffrn_measurement_device_type 'Xcalibur, Atlas, Gemini ultra'
_diffrn_measurement_method '\w scans'
_diffrn_radiation_monochromator graphite
_diffrn_radiation_source 'fine-focus sealed tube'
_diffrn_radiation_type MoK\a
_diffrn_radiation_wavelength 0.71073
_diffrn_reflns_av_R_equivalents 0.0262
_diffrn_reflns_av_sigmaI/netI 0.0373
_diffrn_reflns_limit_h_max 10
_diffrn_reflns_limit_h_min -11
_diffrn_reflns_limit_k_max 11
_diffrn_reflns_limit_k_min -14
_diffrn_reflns_limit_l_max 18
_diffrn_reflns_limit_l_min -14
_diffrn_reflns_number 7546
_diffrn_reflns_theta_full 25.35
_diffrn_reflns_theta_max 25.35
_diffrn_reflns_theta_min 3.27
_exptl_absorpt_coefficient_mu 0.224
_exptl_absorpt_correction_T_max 0.9157
_exptl_absorpt_correction_T_min 0.9000
_exptl_absorpt_correction_type multi-scan
_exptl_absorpt_process_details
;
CrysAlis PRO (Agilent Technologies, 2011) 
;
_exptl_crystal_colour colorless
_exptl_crystal_density_diffrn 1.451
_exptl_crystal_density_method 'not measured'
_exptl_crystal_description block
_exptl_crystal_F_000 804
_exptl_crystal_size_max 0.48
_exptl_crystal_size_mid 0.43
_exptl_crystal_size_min 0.40
_refine_diff_density_max 0.575
_refine_diff_density_min -0.312
_refine_diff_density_rms 0.074
_refine_ls_extinction_method none
_refine_ls_goodness_of_fit_ref 1.036
_refine_ls_hydrogen_treatment constr
_refine_ls_matrix_type full
_refine_ls_number_parameters 249
_refine_ls_number_reflns 3215
_refine_ls_number_restraints 0
_refine_ls_restrained_S_all 1.036
_refine_ls_R_factor_all 0.0896
_refine_ls_R_factor_gt 0.0668
_refine_ls_shift/su_max 0.000
_refine_ls_shift/su_mean 0.000
_refine_ls_structure_factor_coef Fsqd
_refine_ls_weighting_details 'calc w=1/[\s^2^(Fo^2^)+(0.1052P)^2^+1.8834P] where P=(Fo^2^+2Fc^2^)/3'
_refine_ls_weighting_scheme calc
_refine_ls_wR_factor_gt 0.1832
_refine_ls_wR_factor_ref 0.2054
_reflns_number_gt 2406
_reflns_number_total 3215
_reflns_threshold_expression >2sigma(I)
_cod_data_source_file ol402996x_si_004.cif
_cod_data_source_block 130613_sunl_613
_cod_original_sg_symbol_H-M 'P 21/n'
_cod_database_code 1513160

loop_
_symmetry_equiv_pos_as_xyz
'x, y, z'
'-x+1/2, y+1/2, -z+1/2'
'-x, -y, -z'
'x-1/2, -y-1/2, z-1/2'

loop_
_atom_site_label
_atom_site_type_symbol
_atom_site_fract_x
_atom_site_fract_y
_atom_site_fract_z
_atom_site_U_iso_or_equiv
_atom_site_adp_type
_atom_site_occupancy
_atom_site_symmetry_multiplicity
_atom_site_calc_flag
_atom_site_refinement_flags
S1 S 0.29764(9) 0.67728(7) 0.08251(6) 0.0447(3) Uani 1 1 d .
O1 O 0.1975(3) 0.6081(2) 0.3412(2) 0.0625(8) Uani 1 1 d .
O2 O 0.8425(3) 0.3453(3) 0.2158(2) 0.0680(8) Uani 1 1 d .
O3 O 0.6810(3) 0.2242(2) 0.1768(2) 0.0693(9) Uani 1 1 d .
O4 O 0.2622(5) 0.7012(4) 0.1640(2) 0.134(2) Uani 1 1 d .
O5 O 0.3669(4) 0.7694(3) 0.0528(4) 0.1162(16) Uani 1 1 d .
O6 O 0.1902(4) 0.6396(3) 0.0091(3) 0.1038(15) Uani 1 1 d .
O7 O 0.0656(6) 0.4424(4) -0.0829(4) 0.0571(13) Uani 0.50 1 d PG
H7A H -0.0101 0.4306 -0.0679 0.086 Uiso 0.50 1 d PG
H7B H 0.0941 0.5071 -0.0670 0.086 Uiso 0.50 1 d PG
N1 N 0.4232(3) 0.6509(2) 0.37960(19) 0.0463(7) Uani 1 1 d .
N2 N 0.7208(4) 0.3192(3) 0.1847(2) 0.0498(8) Uani 1 1 d .
C1 C 0.6071(4) 0.5205(3) 0.4042(2) 0.0420(8) Uani 1 1 d .
C2 C 0.7515(4) 0.4970(3) 0.4296(3) 0.0541(10) Uani 1 1 d .
H2 H 0.8154 0.5538 0.4469 0.065 Uiso 1 1 calc R
C3 C 0.7962(5) 0.3923(4) 0.4287(3) 0.0600(10) Uani 1 1 d .
H3 H 0.8909 0.3766 0.4455 0.072 Uiso 1 1 calc R
C4 C 0.6977(5) 0.3060(3) 0.4019(3) 0.0600(11) Uani 1 1 d .
H4 H 0.7295 0.2341 0.4017 0.072 Uiso 1 1 calc R
C5 C 0.5592(5) 0.3252(3) 0.3768(3) 0.0542(10) Uani 1 1 d .
H5 H 0.4972 0.2672 0.3591 0.065 Uiso 1 1 calc R
C6 C 0.5090(4) 0.4348(3) 0.3774(2) 0.0427(8) Uani 1 1 d .
C7 C 0.3670(4) 0.4613(3) 0.3538(2) 0.0475(9) Uani 1 1 d .
H7 H 0.3009 0.4061 0.3363 0.057 Uiso 1 1 calc R
C8 C 0.3254(4) 0.5686(3) 0.3565(2) 0.0467(9) Uani 1 1 d .
C9 C 0.3777(5) 0.7678(4) 0.3776(3) 0.0673(12) Uani 1 1 d .
H9A H 0.4578 0.8150 0.3901 0.101 Uiso 1 1 calc R
H9B H 0.3269 0.7791 0.4233 0.101 Uiso 1 1 calc R
H9C H 0.3190 0.7847 0.3183 0.101 Uiso 1 1 calc R
C10 C 0.0870(5) 0.5301(5) 0.3096(4) 0.0905(17) Uani 1 1 d .
H10A H 0.0861 0.4783 0.3574 0.136 Uiso 1 1 calc R
H10B H 0.1016 0.4918 0.2571 0.136 Uiso 1 1 calc R
H10C H -0.0004 0.5682 0.2930 0.136 Uiso 1 1 calc R
C11 C 0.5584(4) 0.6272(3) 0.4035(2) 0.0457(8) Uani 1 1 d .
H11 H 0.6222 0.6842 0.4201 0.055 Uiso 1 1 calc R
C12 C 0.6171(3) 0.4072(3) 0.1573(2) 0.0379(7) Uani 1 1 d .
C13 C 0.4862(4) 0.3808(3) 0.1061(3) 0.0512(9) Uani 1 1 d .
H13 H 0.4635 0.3084 0.0884 0.061 Uiso 1 1 calc R
C14 C 0.3895(4) 0.4633(3) 0.0815(3) 0.0492(9) Uani 1 1 d .
H14 H 0.3009 0.4472 0.0457 0.059 Uiso 1 1 calc R
C15 C 0.4234(3) 0.5697(2) 0.1097(2) 0.0345(7) Uani 1 1 d .
C16 C 0.5557(3) 0.5950(3) 0.1616(2) 0.0415(8) Uani 1 1 d .
H16 H 0.5778 0.6670 0.1808 0.050 Uiso 1 1 calc R
C17 C 0.6549(3) 0.5132(3) 0.1848(2) 0.0436(8) Uani 1 1 d .
H17 H 0.7449 0.5293 0.2181 0.052 Uiso 1 1 calc R

loop_
_atom_site_aniso_label
_atom_site_aniso_U_11
_atom_site_aniso_U_22
_atom_site_aniso_U_33
_atom_site_aniso_U_23
_atom_site_aniso_U_13
_atom_site_aniso_U_12
S1 0.0434(5) 0.0404(5) 0.0473(5) 0.0008(4) 0.0055(4) 0.0135(4)
O1 0.0476(16) 0.0650(18) 0.0721(18) 0.0027(15) 0.0096(13) -0.0013(13)
O2 0.0462(16) 0.074(2) 0.080(2) 0.0100(16) 0.0082(14) 0.0214(14)
O3 0.082(2) 0.0384(16) 0.084(2) 0.0088(14) 0.0141(17) 0.0183(14)
O4 0.164(4) 0.178(4) 0.070(2) 0.033(2) 0.052(2) 0.130(4)
O5 0.078(2) 0.057(2) 0.209(5) 0.051(3) 0.028(3) 0.0165(18)
O6 0.082(2) 0.063(2) 0.126(3) -0.023(2) -0.049(2) 0.0308(18)
O7 0.057(3) 0.035(3) 0.075(4) -0.008(3) 0.009(3) -0.014(2)
N1 0.0564(19) 0.0392(16) 0.0443(16) -0.0033(13) 0.0143(14) -0.0030(14)
N2 0.056(2) 0.0479(19) 0.0449(16) 0.0079(14) 0.0125(14) 0.0195(15)
C1 0.0471(19) 0.0424(19) 0.0379(17) -0.0017(15) 0.0133(14) -0.0051(16)
C2 0.048(2) 0.058(2) 0.057(2) 0.0016(18) 0.0144(17) -0.0067(18)
C3 0.055(2) 0.065(3) 0.063(2) 0.010(2) 0.0210(19) 0.009(2)
C4 0.076(3) 0.045(2) 0.068(2) 0.0089(19) 0.034(2) 0.012(2)
C5 0.066(3) 0.039(2) 0.063(2) -0.0044(17) 0.027(2) -0.0070(18)
C6 0.050(2) 0.0409(18) 0.0410(17) 0.0022(15) 0.0181(15) -0.0058(15)
C7 0.049(2) 0.045(2) 0.0496(19) 0.0004(16) 0.0138(16) -0.0109(16)
C8 0.0454(19) 0.056(2) 0.0411(17) 0.0049(16) 0.0147(15) 0.0039(17)
C9 0.072(3) 0.059(3) 0.070(3) -0.006(2) 0.015(2) 0.008(2)
C10 0.052(3) 0.085(4) 0.125(5) -0.009(3) 0.005(3) -0.008(3)
C11 0.050(2) 0.0414(19) 0.0464(19) -0.0031(15) 0.0124(16) -0.0083(16)
C12 0.0392(17) 0.0356(17) 0.0387(16) 0.0056(14) 0.0094(13) 0.0100(14)
C13 0.053(2) 0.0294(17) 0.066(2) -0.0036(16) 0.0056(18) -0.0002(16)
C14 0.0344(17) 0.0404(19) 0.064(2) -0.0030(17) -0.0034(16) -0.0019(15)
C15 0.0346(16) 0.0313(16) 0.0376(15) 0.0029(13) 0.0088(13) 0.0020(13)
C16 0.0402(18) 0.0312(16) 0.0480(18) -0.0021(15) 0.0018(14) -0.0016(14)
C17 0.0334(17) 0.0451(19) 0.0470(18) 0.0011(15) 0.0003(14) 0.0017(14)

loop_
_atom_type_symbol
_atom_type_description
_atom_type_scat_dispersion_real
_atom_type_scat_dispersion_imag
_atom_type_scat_source
C C 0.0033 0.0016 'International Tables Vol C Tables 4.2.6.8 and 6.1.1.4'
H H 0.0000 0.0000 'International Tables Vol C Tables 4.2.6.8 and 6.1.1.4'
N N 0.0061 0.0033 'International Tables Vol C Tables 4.2.6.8 and 6.1.1.4'
O O 0.0106 0.0060 'International Tables Vol C Tables 4.2.6.8 and 6.1.1.4'
S S 0.1246 0.1234 'International Tables Vol C Tables 4.2.6.8 and 6.1.1.4'

loop_
_geom_angle_atom_site_label_1
_geom_angle_atom_site_label_2
_geom_angle_atom_site_label_3
_geom_angle
O4 S1 O6 116.9(3)
O4 S1 O5 111.0(3)
O6 S1 O5 109.5(3)
O4 S1 C15 105.53(18)
O6 S1 C15 106.91(16)
O5 S1 C15 106.23(18)
C8 O1 C10 116.0(3)
H7A O7 H7B 109.6
C11 N1 C8 120.7(3)
C11 N1 C9 119.5(3)
C8 N1 C9 119.8(3)
O3 N2 O2 123.3(3)
O3 N2 C12 118.4(3)
O2 N2 C12 118.3(3)
C11 C1 C6 118.3(3)
C11 C1 C2 121.3(3)
C6 C1 C2 120.4(3)
C3 C2 C1 120.0(4)
C3 C2 H2 120.0
C1 C2 H2 120.0
C2 C3 C4 119.6(4)
C2 C3 H3 120.2
C4 C3 H3 120.2
C5 C4 C3 122.1(4)
C5 C4 H4 119.0
C3 C4 H4 119.0
C4 C5 C6 119.6(4)
C4 C5 H5 120.2
C6 C5 H5 120.2
C7 C6 C1 118.7(3)
C7 C6 C5 123.1(3)
C1 C6 C5 118.3(3)
C8 C7 C6 120.1(3)
C8 C7 H7 119.9
C6 C7 H7 119.9
O1 C8 C7 128.5(4)
O1 C8 N1 111.4(3)
C7 C8 N1 120.0(3)
N1 C9 H9A 109.5
N1 C9 H9B 109.5
H9A C9 H9B 109.5
N1 C9 H9C 109.5
H9A C9 H9C 109.5
H9B C9 H9C 109.5
O1 C10 H10A 109.5
O1 C10 H10B 109.5
H10A C10 H10B 109.5
O1 C10 H10C 109.5
H10A C10 H10C 109.5
H10B C10 H10C 109.5
N1 C11 C1 122.1(3)
N1 C11 H11 118.9
C1 C11 H11 118.9
C13 C12 C17 122.4(3)
C13 C12 N2 119.0(3)
C17 C12 N2 118.5(3)
C12 C13 C14 118.7(3)
C12 C13 H13 120.7
C14 C13 H13 120.7
C13 C14 C15 120.1(3)
C13 C14 H14 119.9
C15 C14 H14 119.9
C14 C15 C16 120.5(3)
C14 C15 S1 121.0(2)
C16 C15 S1 118.5(2)
C17 C16 C15 119.9(3)
C17 C16 H16 120.1
C15 C16 H16 120.1
C12 C17 C16 118.3(3)
C12 C17 H17 120.8
C16 C17 H17 120.8

loop_
_geom_bond_atom_site_label_1
_geom_bond_atom_site_label_2
_geom_bond_distance
S1 O4 1.392(3)
S1 O6 1.408(3)
S1 O5 1.444(4)
S1 C15 1.784(3)
O1 C8 1.324(4)
O1 C10 1.438(5)
O2 N2 1.224(4)
O3 N2 1.217(4)
O7 H7A 0.8497
O7 H7B 0.8502
N1 C11 1.332(5)
N1 C8 1.377(5)
N1 C9 1.489(5)
N2 C12 1.470(4)
C1 C11 1.383(5)
C1 C6 1.415(5)
C1 C2 1.417(5)
C2 C3 1.350(6)
C2 H2 0.9300
C3 C4 1.422(6)
C3 H3 0.9300
C4 C5 1.352(6)
C4 H4 0.9300
C5 C6 1.423(5)
C5 H5 0.9300
C6 C7 1.403(5)
C7 C8 1.371(5)
C7 H7 0.9300
C9 H9A 0.9600
C9 H9B 0.9600
C9 H9C 0.9600
C10 H10A 0.9600
C10 H10B 0.9600
C10 H10C 0.9600
C11 H11 0.9300
C12 C13 1.373(5)
C12 C17 1.377(5)
C13 C14 1.375(5)
C13 H13 0.9300
C14 C15 1.377(5)
C14 H14 0.9300
C15 C16 1.385(4)
C16 C17 1.382(5)
C16 H16 0.9300
C17 H17 0.9300
